data_7237855
loop_
_publ_author_name
'Duan, Ping'
'Liu, Junyang'
'Wang, Jin-Yun'
'Chen, Lichuan'
'Wang, Fei'
'Zhang, Qian-Chong'
'Hong, Wenjing'
'Chen, Zhong-Ning'

_publ_section_title
;
 Modulation of the conductance in platinum(ii) bis(acetylide) molecules
 through &#x201C;gating&#x201D; metal ions
;
_journal_issue 24
_journal_name_full 'Journal of Materials Chemistry C'
_journal_page_first 7259
_journal_paper_doi 10.1039/C9TC02100K
_journal_volume 7
_journal_year 2019
_chemical_formula_sum 'C84 H76 Ag2 Cl6 N0 O8 P6 Pt S2'
_chemical_formula_weight 2086.91
_space_group_crystal_system triclinic
_space_group_IT_number 2
_space_group_name_Hall '-P 1'
_space_group_name_H-M_alt 'P -1'
_atom_sites_solution_hydrogens geom
_audit_creation_method SHELXL-2014/7
_audit_update_record
;
2019-01-14 deposited with the CCDC.	2019-05-09 downloaded from the CCDC.
;
_cell_angle_alpha 65.3790(10)
_cell_angle_beta 85.4070(10)
_cell_angle_gamma 73.4990(10)
_cell_formula_units_Z 1
_cell_length_a 12.0334(4)
_cell_length_b 13.8958(5)
_cell_length_c 14.5253(5)
_cell_measurement_reflns_used 9834
_cell_measurement_temperature 100(2)
_cell_measurement_theta_max 27.08
_cell_measurement_theta_min 2.40
_cell_volume 2115.03(13)
_computing_structure_refinement 'SHELXL-2014/7 (Sheldrick, 2014)'
_diffrn_ambient_temperature 100(2)
_diffrn_measured_fraction_theta_full 0.991
_diffrn_measured_fraction_theta_max 0.991
_diffrn_measurement_device_type 'Bruker D8 Venture CCD'
_diffrn_measurement_method '\f and \w scans'
_diffrn_radiation_type MoK\a
_diffrn_radiation_wavelength 0.71073
_diffrn_reflns_av_R_equivalents 0.0365
_diffrn_reflns_av_unetI/netI 0.0422
_diffrn_reflns_Laue_measured_fraction_full 0.991
_diffrn_reflns_Laue_measured_fraction_max 0.991
_diffrn_reflns_limit_h_max 14
_diffrn_reflns_limit_h_min -13
_diffrn_reflns_limit_k_max 16
_diffrn_reflns_limit_k_min -16
_diffrn_reflns_limit_l_max 17
_diffrn_reflns_limit_l_min -17
_diffrn_reflns_number 20526
_diffrn_reflns_point_group_measured_fraction_full 0.991
_diffrn_reflns_point_group_measured_fraction_max 0.991
_diffrn_reflns_theta_full 25.000
_diffrn_reflns_theta_max 25.000
_diffrn_reflns_theta_min 2.187
_exptl_absorpt_coefficient_mu 2.515
_exptl_crystal_colour yellow
_exptl_crystal_density_diffrn 1.638
_exptl_crystal_description block
_exptl_crystal_F_000 1040
_exptl_crystal_preparation 'Charge Transport'
_exptl_crystal_size_max 0.200
_exptl_crystal_size_mid 0.100
_exptl_crystal_size_min 0.100
_refine_diff_density_max 1.031
_refine_diff_density_min -1.246
_refine_diff_density_rms 0.192
_refine_ls_extinction_method none
_refine_ls_goodness_of_fit_ref 1.173
_refine_ls_hydrogen_treatment constr
_refine_ls_matrix_type full
_refine_ls_number_parameters 493
_refine_ls_number_reflns 7399
_refine_ls_number_restraints 0
_refine_ls_restrained_S_all 1.173
_refine_ls_R_factor_all 0.0389
_refine_ls_R_factor_gt 0.0345
_refine_ls_shift/su_max 0.001
_refine_ls_shift/su_mean 0.000
_refine_ls_structure_factor_coef Fsqd
_refine_ls_weighting_details 'w=1/[\s^2^(Fo^2^)+(0.0535P)^2^+2.3581P] where P=(Fo^2^+2Fc^2^)/3'
_refine_ls_weighting_scheme calc
_refine_ls_wR_factor_gt 0.0961
_refine_ls_wR_factor_ref 0.1044
_reflns_Friedel_coverage 0.000
_reflns_number_gt 6846
_reflns_number_total 7399
_reflns_threshold_expression 'I > 2\s(I)'
_cod_data_source_file c9tc02100k2.cif
_cod_data_source_block k_CCDC2
_cod_database_code 7237855
_shelx_shelxl_version_number 2014/7
_shelx_space_group_comment
;
The symmetry employed for this shelxl refinement is uniquely defined
by the following loop, which should always be used as a source of
symmetry information in preference to the above space-group names.
They are only intended as comments.
;
_shelx_estimated_absorpt_t_min 0.633
_shelx_estimated_absorpt_t_max 0.787

loop_
_space_group_symop_operation_xyz
'x, y, z'
'-x, -y, -z'

loop_
_atom_site_label
_atom_site_type_symbol
_atom_site_fract_x
_atom_site_fract_y
_atom_site_fract_z
_atom_site_U_iso_or_equiv
_atom_site_adp_type
_atom_site_occupancy
_atom_site_site_symmetry_order
_atom_site_calc_flag
_atom_site_refinement_flags_posn
_atom_site_refinement_flags_adp
_atom_site_refinement_flags_occupancy
Pt01 Pt 0.5000 0.5000 0.5000 0.01198(9) Uani 1 2 d S . P
Ag02 Ag 0.59748(3) 0.68619(3) 0.38814(2) 0.01692(11) Uani 1 1 d . . .
P1 P 0.55781(10) 0.48784(9) 0.65346(9) 0.0130(2) Uani 1 1 d . . .
Cl06 Cl 0.83654(11) 0.35067(12) 0.91262(10) 0.0310(3) Uani 1 1 d . . .
Cl08 Cl 1.02495(17) 0.07538(17) 0.85002(15) 0.0651(5) Uani 1 1 d . . .
Cl09 Cl 1.2383(2) -0.0285(2) 0.7749(3) 0.0990(9) Uani 1 1 d . . .
S007 S 0.03390(12) 1.20663(11) 0.34021(11) 0.0297(3) Uani 1 1 d . . .
P004 P 0.70177(10) 0.65023(10) 0.53815(9) 0.0153(3) Uani 1 1 d . . .
P005 P 0.47615(10) 0.28086(10) 0.77487(9) 0.0153(3) Uani 1 1 d . . .
O00Q O 0.8218(5) 0.4659(4) 0.8685(4) 0.0588(14) Uani 1 1 d . . .
O00S O 0.8722(4) 0.3102(4) 0.8360(3) 0.0555(13) Uani 1 1 d . . .
O00X O 0.7279(4) 0.3305(6) 0.9494(4) 0.0720(18) Uani 1 1 d . . .
O00Z O 0.9195(4) 0.2989(5) 0.9952(3) 0.0617(15) Uani 1 1 d . . .
C00I C 0.8911(4) 0.7178(5) 0.4436(4) 0.0279(12) Uani 1 1 d . . .
H00E H 0.8352 0.7713 0.3917 0.033 Uiso 1 1 calc R U .
C00G C 0.5911(4) 0.3493(4) 0.7550(3) 0.0151(10) Uani 1 1 d . . .
H00F H 0.6067 0.3535 0.8189 0.018 Uiso 1 1 calc R U .
H00G H 0.6629 0.3035 0.7394 0.018 Uiso 1 1 calc R U .
C00A C 0.3940(4) 0.6535(4) 0.4622(3) 0.0150(10) Uani 1 1 d . . .
C00B C 0.3433(4) 0.5958(4) 0.6957(4) 0.0244(12) Uani 1 1 d . . .
H00I H 0.3140 0.5808 0.6458 0.029 Uiso 1 1 calc R U .
C00C C 0.4622(4) 0.5684(4) 0.7144(3) 0.0167(10) Uani 1 1 d . . .
C00D C 0.8557(4) 0.6419(4) 0.5300(4) 0.0186(10) Uani 1 1 d . . .
C00E C 0.3691(4) 0.3311(4) 0.8521(4) 0.0189(10) Uani 1 1 d . . .
C00F C 0.6975(4) 0.5173(4) 0.6409(4) 0.0154(10) Uani 1 1 d . . .
H00J H 0.7565 0.4578 0.6292 0.018 Uiso 1 1 calc R U .
H00K H 0.7196 0.5159 0.7057 0.018 Uiso 1 1 calc R U .
C00H C 0.3302(4) 0.7458(4) 0.4377(4) 0.0174(10) Uani 1 1 d . . .
C00J C 1.0548(4) 0.5615(4) 0.5928(4) 0.0246(11) Uani 1 1 d . . .
H00L H 1.1117 0.5074 0.6435 0.030 Uiso 1 1 calc R U .
C00K C 0.9381(4) 0.5627(4) 0.6054(4) 0.0218(11) Uani 1 1 d . . .
H00M H 0.9152 0.5102 0.6646 0.026 Uiso 1 1 calc R U .
C00L C 0.2531(4) 0.3458(4) 0.8320(4) 0.0227(11) Uani 1 1 d . . .
H00N H 0.2324 0.3296 0.7793 0.027 Uiso 1 1 calc R U .
C00M C 0.6366(4) 0.7488(4) 0.5916(4) 0.0207(11) Uani 1 1 d . . .
C00N C 0.5046(4) 0.5890(4) 0.7883(4) 0.0223(11) Uani 1 1 d . . .
H00O H 0.5858 0.5685 0.8023 0.027 Uiso 1 1 calc R U .
C00O C 0.3988(4) 0.3549(4) 0.9300(4) 0.0235(11) Uani 1 1 d . . .
H00P H 0.4779 0.3443 0.9451 0.028 Uiso 1 1 calc R U .
C00P C 0.4284(5) 0.6395(5) 0.8415(4) 0.0333(13) Uani 1 1 d . . .
H00Q H 0.4575 0.6549 0.8912 0.040 Uiso 1 1 calc R U .
C00R C 0.2554(4) 0.8541(4) 0.4130(4) 0.0185(10) Uani 1 1 d . . .
C00T C 0.5515(4) 0.1382(4) 0.8533(4) 0.0182(10) Uani 1 1 d . . .
C00U C 0.3091(5) 0.6679(5) 0.8230(4) 0.0350(14) Uani 1 1 d . . .
H00R H 0.2568 0.7025 0.8598 0.042 Uiso 1 1 calc R U .
C00V C 0.1554(4) 1.0353(4) 0.2864(4) 0.0269(12) Uani 1 1 d . . .
H00S H 0.1354 1.0842 0.2173 0.032 Uiso 1 1 calc R U .
C00W C 0.5272(5) 0.8229(4) 0.5542(4) 0.0277(12) Uani 1 1 d . . .
H00T H 0.4896 0.8233 0.4989 0.033 Uiso 1 1 calc R U .
C00Y C 0.5084(5) 0.0566(4) 0.8495(4) 0.0228(11) Uani 1 1 d . . .
H00U H 0.4384 0.0767 0.8117 0.027 Uiso 1 1 calc R U .
C01A C 0.2236(4) 0.9276(4) 0.3117(4) 0.0248(11) Uani 1 1 d . . .
H01A H 0.2491 0.9034 0.2594 0.030 Uiso 1 1 calc R U .
C01B C 0.0413(5) 1.2827(4) 0.2063(4) 0.0309(13) Uani 1 1 d . . .
H01B H -0.0030 1.3598 0.1870 0.046 Uiso 1 1 calc R U .
H01C H 0.1224 1.2787 0.1891 0.046 Uiso 1 1 calc R U .
H01D H 0.0084 1.2510 0.1696 0.046 Uiso 1 1 calc R U .
C01C C 0.5274(5) 0.8947(5) 0.6770(5) 0.0352(14) Uani 1 1 d . . .
H01E H 0.4902 0.9449 0.7061 0.042 Uiso 1 1 calc R U .
C01D C 0.1460(4) 0.9975(4) 0.4638(4) 0.0256(11) Uani 1 1 d . . .
H01F H 0.1185 1.0208 0.5163 0.031 Uiso 1 1 calc R U .
C01E C 0.6352(5) 0.8219(5) 0.7160(5) 0.0325(13) Uani 1 1 d . . .
H01G H 0.6716 0.8222 0.7715 0.039 Uiso 1 1 calc R U .
C01F C 0.4739(5) 0.8951(5) 0.5970(5) 0.0348(14) Uani 1 1 d . . .
H01H H 0.3999 0.9453 0.5711 0.042 Uiso 1 1 calc R U .
C01G C 0.6530(4) 0.1081(4) 0.9102(4) 0.0248(11) Uani 1 1 d . . .
H01I H 0.6814 0.1631 0.9150 0.030 Uiso 1 1 calc R U .
C01H C 0.7132(5) -0.0028(4) 0.9602(4) 0.0312(13) Uani 1 1 d . . .
H01J H 0.7832 -0.0235 0.9983 0.037 Uiso 1 1 calc R U .
C01I C 0.6707(5) -0.0827(4) 0.9542(4) 0.0313(13) Uani 1 1 d . . .
H01K H 0.7129 -0.1581 0.9869 0.038 Uiso 1 1 calc R U .
C01J C 1.1117(8) -0.0472(7) 0.8384(9) 0.092(4) Uani 1 1 d . . .
H01L H 1.1325 -0.1075 0.9069 0.110 Uiso 1 1 calc R U .
H01M H 1.0656 -0.0696 0.8013 0.110 Uiso 1 1 calc R U .
C010 C 1.0058(5) 0.7164(5) 0.4324(4) 0.0338(14) Uani 1 1 d . . .
H01N H 1.0289 0.7689 0.3733 0.041 Uiso 1 1 calc R U .
C011 C 1.0878(4) 0.6385(5) 0.5073(4) 0.0270(12) Uani 1 1 d . . .
H01O H 1.1671 0.6380 0.4998 0.032 Uiso 1 1 calc R U .
C012 C 0.2680(5) 0.6453(5) 0.7510(4) 0.0347(15) Uani 1 1 d . . .
H01P H 0.1866 0.6638 0.7387 0.042 Uiso 1 1 calc R U .
C013 C 0.1673(5) 0.3837(5) 0.8878(4) 0.0335(14) Uani 1 1 d . . .
H01Q H 0.0882 0.3926 0.8740 0.040 Uiso 1 1 calc R U .
C014 C 0.6893(4) 0.7490(5) 0.6739(4) 0.0276(12) Uani 1 1 d . . .
H01R H 0.7628 0.6986 0.7010 0.033 Uiso 1 1 calc R U .
C015 C 0.1167(4) 1.0709(4) 0.3630(4) 0.0221(11) Uani 1 1 d . . .
C016 C 0.2141(4) 0.8923(4) 0.4877(4) 0.0250(11) Uani 1 1 d . . .
H01S H 0.2337 0.8440 0.5569 0.030 Uiso 1 1 calc R U .
C017 C 0.1970(5) 0.4087(5) 0.9638(4) 0.0338(14) Uani 1 1 d . . .
H01T H 0.1383 0.4359 1.0016 0.041 Uiso 1 1 calc R U .
C018 C 0.3128(5) 0.3940(5) 0.9846(4) 0.0306(13) Uani 1 1 d . . .
H01U H 0.3329 0.4109 1.0370 0.037 Uiso 1 1 calc R U .
C019 C 0.5677(5) -0.0540(4) 0.9010(4) 0.0286(12) Uani 1 1 d . . .
H01V H 0.5375 -0.1096 0.8997 0.034 Uiso 1 1 calc R U .

loop_
_atom_site_aniso_label
_atom_site_aniso_U_11
_atom_site_aniso_U_22
_atom_site_aniso_U_33
_atom_site_aniso_U_23
_atom_site_aniso_U_13
_atom_site_aniso_U_12
Pt01 0.01405(14) 0.01410(14) 0.00845(13) -0.00263(10) 0.00069(9) -0.00802(10)
Ag02 0.02063(19) 0.0201(2) 0.01082(19) -0.00261(15) -0.00109(14) -0.01221(15)
P1 0.0141(6) 0.0169(6) 0.0092(5) -0.0040(5) 0.0014(4) -0.0082(5)
Cl06 0.0261(6) 0.0488(8) 0.0170(6) -0.0102(6) -0.0013(5) -0.0130(6)
Cl08 0.0576(11) 0.0684(12) 0.0517(11) -0.0122(10) -0.0106(9) -0.0075(9)
Cl09 0.0748(16) 0.0743(15) 0.150(3) -0.0505(17) 0.0268(17) -0.0224(12)
S007 0.0259(7) 0.0252(7) 0.0274(7) -0.0063(6) 0.0034(6) 0.0008(5)
P004 0.0157(6) 0.0194(6) 0.0129(6) -0.0053(5) 0.0007(5) -0.0099(5)
P005 0.0178(6) 0.0184(6) 0.0091(6) -0.0020(5) 0.0003(5) -0.0097(5)
O00Q 0.084(4) 0.059(3) 0.038(3) -0.021(2) -0.010(3) -0.022(3)
O00S 0.062(3) 0.060(3) 0.034(3) -0.023(2) -0.001(2) 0.005(2)
O00X 0.049(3) 0.159(6) 0.032(3) -0.039(3) 0.011(2) -0.067(3)
O00Z 0.041(3) 0.100(4) 0.027(2) -0.005(3) -0.014(2) -0.023(3)
C00I 0.022(3) 0.038(3) 0.019(3) -0.003(2) -0.003(2) -0.015(2)
C00G 0.017(2) 0.018(2) 0.010(2) -0.0047(19) -0.0038(18) -0.0055(18)
C00A 0.016(2) 0.019(2) 0.014(2) -0.0077(19) 0.0038(18) -0.0096(19)
C00B 0.020(2) 0.029(3) 0.014(2) 0.000(2) 0.003(2) -0.006(2)
C00C 0.019(2) 0.017(2) 0.013(2) -0.0038(19) 0.0027(19) -0.0072(19)
C00D 0.018(2) 0.023(2) 0.019(2) -0.010(2) 0.002(2) -0.011(2)
C00E 0.017(2) 0.018(2) 0.014(2) 0.0019(19) 0.0022(19) -0.0063(19)
C00F 0.015(2) 0.019(2) 0.015(2) -0.0074(19) 0.0018(18) -0.0097(18)
C00H 0.020(2) 0.021(3) 0.014(2) -0.007(2) 0.0051(19) -0.011(2)
C00J 0.019(2) 0.025(3) 0.031(3) -0.010(2) 0.001(2) -0.008(2)
C00K 0.019(2) 0.024(3) 0.023(3) -0.007(2) 0.003(2) -0.011(2)
C00L 0.023(3) 0.021(3) 0.017(2) 0.000(2) 0.004(2) -0.009(2)
C00M 0.018(2) 0.024(3) 0.021(3) -0.007(2) 0.002(2) -0.012(2)
C00N 0.022(3) 0.029(3) 0.020(3) -0.011(2) 0.007(2) -0.014(2)
C00O 0.024(3) 0.028(3) 0.014(2) -0.003(2) 0.004(2) -0.009(2)
C00P 0.040(3) 0.040(3) 0.029(3) -0.021(3) 0.011(3) -0.017(3)
C00R 0.016(2) 0.015(2) 0.023(3) -0.005(2) 0.003(2) -0.0064(18)
C00T 0.021(2) 0.021(2) 0.012(2) -0.006(2) 0.0064(19) -0.0078(19)
C00U 0.033(3) 0.036(3) 0.024(3) -0.009(2) 0.014(2) 0.001(2)
C00V 0.024(3) 0.027(3) 0.020(3) -0.003(2) -0.001(2) -0.004(2)
C00W 0.026(3) 0.028(3) 0.030(3) -0.011(2) -0.005(2) -0.008(2)
C00Y 0.031(3) 0.024(3) 0.016(2) -0.010(2) 0.007(2) -0.010(2)
C01A 0.023(3) 0.030(3) 0.019(3) -0.010(2) 0.003(2) -0.005(2)
C01B 0.030(3) 0.027(3) 0.026(3) -0.002(2) -0.003(2) -0.006(2)
C01C 0.033(3) 0.032(3) 0.050(4) -0.025(3) 0.003(3) -0.010(2)
C01D 0.026(3) 0.028(3) 0.022(3) -0.011(2) 0.002(2) -0.005(2)
C01E 0.028(3) 0.051(4) 0.036(3) -0.030(3) 0.006(2) -0.018(3)
C01F 0.026(3) 0.029(3) 0.052(4) -0.022(3) -0.004(3) 0.001(2)
C01G 0.029(3) 0.028(3) 0.013(2) -0.003(2) 0.002(2) -0.010(2)
C01H 0.031(3) 0.031(3) 0.019(3) -0.002(2) -0.001(2) -0.003(2)
C01I 0.041(3) 0.021(3) 0.018(3) 0.001(2) 0.013(2) -0.005(2)
C01J 0.064(6) 0.049(5) 0.145(10) -0.016(6) -0.023(6) -0.018(4)
C010 0.031(3) 0.050(4) 0.022(3) -0.006(3) 0.006(2) -0.028(3)
C011 0.019(3) 0.042(3) 0.032(3) -0.022(3) 0.008(2) -0.018(2)
C012 0.022(3) 0.041(3) 0.019(3) 0.000(2) 0.005(2) 0.004(2)
C013 0.019(3) 0.033(3) 0.033(3) 0.000(3) 0.005(2) -0.008(2)
C014 0.018(2) 0.037(3) 0.035(3) -0.021(3) 0.002(2) -0.010(2)
C015 0.014(2) 0.025(3) 0.026(3) -0.010(2) 0.003(2) -0.005(2)
C016 0.025(3) 0.026(3) 0.019(3) -0.006(2) 0.001(2) -0.006(2)
C017 0.030(3) 0.034(3) 0.023(3) -0.003(2) 0.013(2) -0.005(2)
C018 0.033(3) 0.034(3) 0.018(3) -0.006(2) 0.007(2) -0.008(2)
C019 0.044(3) 0.022(3) 0.021(3) -0.009(2) 0.014(2) -0.014(2)

loop_
_atom_type_symbol
_atom_type_description
_atom_type_scat_dispersion_real
_atom_type_scat_dispersion_imag
_atom_type_scat_source
C C 0.0033 0.0016 'International Tables Vol C Tables 4.2.6.8 and 6.1.1.4'
H H 0.0000 0.0000 'International Tables Vol C Tables 4.2.6.8 and 6.1.1.4'
N N 0.0061 0.0033 'International Tables Vol C Tables 4.2.6.8 and 6.1.1.4'
O O 0.0106 0.0060 'International Tables Vol C Tables 4.2.6.8 and 6.1.1.4'
P P 0.1023 0.0942 'International Tables Vol C Tables 4.2.6.8 and 6.1.1.4'
S S 0.1246 0.1234 'International Tables Vol C Tables 4.2.6.8 and 6.1.1.4'
Cl Cl 0.1484 0.1585 'International Tables Vol C Tables 4.2.6.8 and 6.1.1.4'
Ag Ag -0.8971 1.1015 'International Tables Vol C Tables 4.2.6.8 and 6.1.1.4'
Pt Pt -1.7033 8.3905 'International Tables Vol C Tables 4.2.6.8 and 6.1.1.4'

loop_
_geom_angle_atom_site_label_1
_geom_angle_atom_site_label_2
_geom_angle_atom_site_label_3
_geom_angle
_geom_angle_site_symmetry_1
_geom_angle_site_symmetry_3
C00A Pt01 C00A 180.0 . 2_666
C00A Pt01 P1 92.80(14) . .
C00A Pt01 P1 87.20(14) 2_666 .
C00A Pt01 P1 87.20(14) . 2_666
C00A Pt01 P1 92.80(14) 2_666 2_666
P1 Pt01 P1 180.0 . 2_666
C00A Pt01 Ag02 62.14(12) . .
C00A Pt01 Ag02 117.86(12) 2_666 .
P1 Pt01 Ag02 91.28(3) . .
P1 Pt01 Ag02 88.72(3) 2_666 .
C00A Pt01 Ag02 117.86(12) . 2_666
C00A Pt01 Ag02 62.14(12) 2_666 2_666
P1 Pt01 Ag02 88.72(3) . 2_666
P1 Pt01 Ag02 91.28(3) 2_666 2_666
Ag02 Pt01 Ag02 180.0 . 2_666
P004 Ag02 P005 170.45(4) . 2_666
P004 Ag02 C00A 101.43(10) . .
P005 Ag02 C00A 87.77(10) 2_666 .
P004 Ag02 Pt01 91.00(3) . .
P005 Ag02 Pt01 94.26(3) 2_666 .
C00A Ag02 Pt01 41.81(10) . .
C00C P1 C00G 101.9(2) . .
C00C P1 C00F 108.3(2) . .
C00G P1 C00F 101.6(2) . .
C00C P1 Pt01 119.72(16) . .
C00G P1 Pt01 114.55(16) . .
C00F P1 Pt01 109.10(16) . .
O00Q Cl06 O00S 108.3(3) . .
O00Q Cl06 O00X 108.7(4) . .
O00S Cl06 O00X 109.5(3) . .
O00Q Cl06 O00Z 109.9(3) . .
O00S Cl06 O00Z 111.5(3) . .
O00X Cl06 O00Z 108.9(3) . .
C015 S007 C01B 104.1(3) . .
C00M P004 C00D 106.5(2) . .
C00M P004 C00F 103.6(2) . .
C00D P004 C00F 103.6(2) . .
C00M P004 Ag02 112.30(16) . .
C00D P004 Ag02 118.06(16) . .
C00F P004 Ag02 111.44(16) . .
C00T P005 C00E 107.5(2) . .
C00T P005 C00G 102.1(2) . .
C00E P005 C00G 107.5(2) . .
C00T P005 Ag02 115.28(17) . 2_666
C00E P005 Ag02 114.91(16) . 2_666
C00G P005 Ag02 108.51(15) . 2_666
C010 C00I C00D 120.7(5) . .
C010 C00I H00E 119.6 . .
C00D C00I H00E 119.6 . .
P1 C00G P005 114.4(2) . .
P1 C00G H00F 108.7 . .
P005 C00G H00F 108.7 . .
P1 C00G H00G 108.7 . .
P005 C00G H00G 108.7 . .
H00F C00G H00G 107.6 . .
C00H C00A Pt01 178.8(4) . .
C00H C00A Ag02 103.7(3) . .
Pt01 C00A Ag02 76.05(14) . .
C012 C00B C00C 119.2(5) . .
C012 C00B H00I 120.4 . .
C00C C00B H00I 120.4 . .
C00N C00C C00B 120.2(5) . .
C00N C00C P1 121.0(4) . .
C00B C00C P1 118.2(4) . .
C00I C00D C00K 119.5(5) . .
C00I C00D P004 117.6(4) . .
C00K C00D P004 122.9(4) . .
C00L C00E C00O 119.3(5) . .
C00L C00E P005 117.7(4) . .
C00O C00E P005 123.0(4) . .
P1 C00F P004 114.9(2) . .
P1 C00F H00J 108.6 . .
P004 C00F H00J 108.6 . .
P1 C00F H00K 108.6 . .
P004 C00F H00K 108.6 . .
H00J C00F H00K 107.5 . .
C00A C00H C00R 177.6(5) . .
C011 C00J C00K 120.3(5) . .
C011 C00J H00L 119.8 . .
C00K C00J H00L 119.8 . .
C00D C00K C00J 119.3(5) . .
C00D C00K H00M 120.4 . .
C00J C00K H00M 120.4 . .
C013 C00L C00E 120.7(5) . .
C013 C00L H00N 119.7 . .
C00E C00L H00N 119.7 . .
C00W C00M C014 118.6(5) . .
C00W C00M P004 119.6(4) . .
C014 C00M P004 121.7(4) . .
C00P C00N C00C 119.7(5) . .
C00P C00N H00O 120.1 . .
C00C C00N H00O 120.1 . .
C018 C00O C00E 119.8(5) . .
C018 C00O H00P 120.1 . .
C00E C00O H00P 120.1 . .
C00N C00P C00U 120.5(5) . .
C00N C00P H00Q 119.7 . .
C00U C00P H00Q 119.7 . .
C016 C00R C01A 117.4(4) . .
C016 C00R C00H 121.7(4) . .
C01A C00R C00H 120.8(5) . .
C01G C00T C00Y 119.5(5) . .
C01G C00T P005 122.9(4) . .
C00Y C00T P005 117.4(4) . .
C012 C00U C00P 119.3(5) . .
C012 C00U H00R 120.4 . .
C00P C00U H00R 120.4 . .
C015 C00V C01A 119.5(5) . .
C015 C00V H00S 120.2 . .
C01A C00V H00S 120.2 . .
C00M C00W C01F 120.4(5) . .
C00M C00W H00T 119.8 . .
C01F C00W H00T 119.8 . .
C00T C00Y C019 120.1(5) . .
C00T C00Y H00U 119.9 . .
C019 C00Y H00U 119.9 . .
C00R C01A C00V 121.4(5) . .
C00R C01A H01A 119.3 . .
C00V C01A H01A 119.3 . .
S007 C01B H01B 109.5 . .
S007 C01B H01C 109.5 . .
H01B C01B H01C 109.5 . .
S007 C01B H01D 109.5 . .
H01B C01B H01D 109.5 . .
H01C C01B H01D 109.5 . .
C01F C01C C01E 120.8(6) . .
C01F C01C H01E 119.6 . .
C01E C01C H01E 119.6 . .
C016 C01D C015 120.6(5) . .
C016 C01D H01F 119.7 . .
C015 C01D H01F 119.7 . .
C014 C01E C01C 119.7(6) . .
C014 C01E H01G 120.1 . .
C01C C01E H01G 120.1 . .
C01C C01F C00W 120.1(5) . .
C01C C01F H01H 120.0 . .
C00W C01F H01H 120.0 . .
C00T C01G C01H 120.0(5) . .
C00T C01G H01I 120.0 . .
C01H C01G H01I 120.0 . .
C01I C01H C01G 119.8(5) . .
C01I C01H H01J 120.1 . .
C01G C01H H01J 120.1 . .
C01H C01I C019 120.7(5) . .
C01H C01I H01K 119.7 . .
C019 C01I H01K 119.7 . .
Cl09 C01J Cl08 112.2(5) . .
Cl09 C01J H01L 109.2 . .
Cl08 C01J H01L 109.2 . .
Cl09 C01J H01M 109.2 . .
Cl08 C01J H01M 109.2 . .
H01L C01J H01M 107.9 . .
C00I C010 C011 120.0(5) . .
C00I C010 H01N 120.0 . .
C011 C010 H01N 120.0 . .
C00J C011 C010 120.2(5) . .
C00J C011 H01O 119.9 . .
C010 C011 H01O 119.9 . .
C00U C012 C00B 121.0(5) . .
C00U C012 H01P 119.5 . .
C00B C012 H01P 119.5 . .
C017 C013 C00L 119.8(5) . .
C017 C013 H01Q 120.1 . .
C00L C013 H01Q 120.1 . .
C01E C014 C00M 120.5(5) . .
C01E C014 H01R 119.8 . .
C00M C014 H01R 119.8 . .
C00V C015 C01D 119.3(5) . .
C00V C015 S007 123.7(4) . .
C01D C015 S007 117.0(4) . .
C01D C016 C00R 121.7(5) . .
C01D C016 H01S 119.2 . .
C00R C016 H01S 119.2 . .
C013 C017 C018 119.9(5) . .
C013 C017 H01T 120.0 . .
C018 C017 H01T 120.0 . .
C00O C018 C017 120.5(6) . .
C00O C018 H01U 119.7 . .
C017 C018 H01U 119.7 . .
C01I C019 C00Y 119.7(5) . .
C01I C019 H01V 120.1 . .
C00Y C019 H01V 120.1 . .

loop_
_geom_bond_atom_site_label_1
_geom_bond_atom_site_label_2
_geom_bond_distance
_geom_bond_site_symmetry_2
Pt01 C00A 2.018(4) .
Pt01 C00A 2.018(5) 2_666
Pt01 P1 2.3128(12) .
Pt01 P1 2.3128(12) 2_666
Pt01 Ag02 2.9370(3) .
Pt01 Ag02 2.9370(3) 2_666
Ag02 P004 2.3973(12) .
Ag02 P005 2.4089(12) 2_666
Ag02 C00A 2.676(4) .
P1 C00C 1.814(5) .
P1 C00G 1.826(4) .
P1 C00F 1.819(5) .
Cl06 O00Q 1.417(5) .
Cl06 O00S 1.430(5) .
Cl06 O00X 1.430(5) .
Cl06 O00Z 1.420(4) .
Cl08 C01J 1.795(10) .
Cl09 C01J 1.743(10) .
S007 C015 1.768(5) .
S007 C01B 1.795(5) .
P004 C00M 1.809(5) .
P004 C00D 1.820(5) .
P004 C00F 1.840(5) .
P005 C00T 1.820(5) .
P005 C00E 1.821(5) .
P005 C00G 1.832(5) .
P005 Ag02 2.4090(12) 2_666
C00I C010 1.372(7) .
C00I C00D 1.392(7) .
C00I H00E 0.9500 .
C00G H00F 0.9900 .
C00G H00G 0.9900 .
C00A C00H 1.210(7) .
C00B C012 1.389(8) .
C00B C00C 1.389(7) .
C00B H00I 0.9500 .
C00C C00N 1.387(7) .
C00D C00K 1.394(7) .
C00E C00L 1.389(7) .
C00E C00O 1.401(7) .
C00F H00J 0.9900 .
C00F H00K 0.9900 .
C00H C00R 1.427(6) .
C00J C011 1.378(7) .
C00J C00K 1.398(7) .
C00J H00L 0.9500 .
C00K H00M 0.9500 .
C00L C013 1.383(8) .
C00L H00N 0.9500 .
C00M C00W 1.403(7) .
C00M C014 1.399(8) .
C00N C00P 1.379(8) .
C00N H00O 0.9500 .
C00O C018 1.380(7) .
C00O H00P 0.9500 .
C00P C00U 1.392(8) .
C00P H00Q 0.9500 .
C00R C016 1.397(7) .
C00R C01A 1.404(7) .
C00T C01G 1.390(7) .
C00T C00Y 1.395(7) .
C00U C012 1.372(9) .
C00U H00R 0.9500 .
C00V C015 1.395(8) .
C00V C01A 1.393(7) .
C00V H00S 0.9500 .
C00W C01F 1.378(8) .
C00W H00T 0.9500 .
C00Y C019 1.392(7) .
C00Y H00U 0.9500 .
C01A H01A 0.9500 .
C01B H01B 0.9800 .
C01B H01C 0.9800 .
C01B H01D 0.9800 .
C01C C01F 1.370(9) .
C01C C01E 1.386(8) .
C01C H01E 0.9500 .
C01D C016 1.368(7) .
C01D C015 1.393(7) .
C01D H01F 0.9500 .
C01E C014 1.379(8) .
C01E H01G 0.9500 .
C01F H01H 0.9500 .
C01G C01H 1.395(7) .
C01G H01I 0.9500 .
C01H C01I 1.382(9) .
C01H H01J 0.9500 .
C01I C019 1.381(8) .
C01I H01K 0.9500 .
C01J H01L 0.9900 .
C01J H01M 0.9900 .
C010 C011 1.383(8) .
C010 H01N 0.9500 .
C011 H01O 0.9500 .
C012 H01P 0.9500 .
C013 C017 1.386(9) .
C013 H01Q 0.9500 .
C014 H01R 0.9500 .
C016 H01S 0.9500 .
C017 C018 1.389(8) .
C017 H01T 0.9500 .
C018 H01U 0.9500 .
C019 H01V 0.9500 .
